data_7000977
loop_
_publ_author_name
'Ni, Zhong-Hai'
'Tao, Jun'
'Wernsdorfer, Wolfgang'
'Cui, Ai-Li'
'Kou, Hui-Zhong'

_publ_section_title
;
 Supramolecular metallomacrocycles based on trans-dicyanoferrite(III)
 building blocks: synthesis, crystal structure and magnetic properties
;
_journal_coden_ASTM DTARAF
_journal_issue 15
_journal_name_full 'Dalton Transactions'
_journal_page_first 2788
_journal_page_last 2794
_journal_paper_doi 10.1039/b814860k
_journal_year 2009
_chemical_formula_sum 'C38 H33 Cl Fe Mn N8 O6'
_chemical_formula_weight 843.96
_space_group_IT_number 114
_symmetry_cell_setting tetragonal
_symmetry_space_group_name_Hall 'P -4 2n'
_symmetry_space_group_name_H-M 'P -4 21 c'
_atom_sites_solution_hydrogens geom
_atom_sites_solution_primary direct
_atom_sites_solution_secondary difmap
_audit_creation_method SHELXL-97
_cell_angle_alpha 90.00
_cell_angle_beta 90.00
_cell_angle_gamma 90.00
_cell_formula_units_Z 8
_cell_length_a 23.16150(10)
_cell_length_b 23.16150(10)
_cell_length_c 15.18050(10)
_cell_measurement_reflns_used 4780
_cell_measurement_temperature 293(2)
_cell_measurement_theta_max 32.57
_cell_measurement_theta_min 3.09
_cell_volume 8143.66(7)
_computing_cell_refinement 'crystalstructure 3.6.0 (Rigaku/MSC, 2004)'
_computing_data_collection 'crystalstructure 3.6.0 (Rigaku/MSC, 2004)'
_computing_data_reduction 'Crystalstructure 2004'
_computing_molecular_graphics 'XP (Sheldrick, 1998)'
_computing_publication_material 'XP (Sheldrick, 1998)'
_computing_structure_refinement 'SHELXL-97 (Sheldrick, 1997)'
_computing_structure_solution 'SHELXS-97 (Sheldrick, 1997)'
_diffrn_ambient_temperature 293(2)
_diffrn_detector_area_resol_mean 0.77
_diffrn_measured_fraction_theta_full 0.947
_diffrn_measured_fraction_theta_max 0.947
_diffrn_measurement_device_type 'Rigaku IP'
_diffrn_measurement_method '\w scans'
_diffrn_radiation_monochromator graphite
_diffrn_radiation_source 'fine-focus sealed tube'
_diffrn_radiation_type MoK\a
_diffrn_radiation_wavelength 0.71075
_diffrn_reflns_av_R_equivalents 0.0000
_diffrn_reflns_av_sigmaI/netI 0.0309
_diffrn_reflns_limit_h_max 34
_diffrn_reflns_limit_h_min 0
_diffrn_reflns_limit_k_max 24
_diffrn_reflns_limit_k_min 0
_diffrn_reflns_limit_l_max 21
_diffrn_reflns_limit_l_min 0
_diffrn_reflns_number 7548
_diffrn_reflns_theta_full 32.57
_diffrn_reflns_theta_max 32.57
_diffrn_reflns_theta_min 3.09
_exptl_absorpt_coefficient_mu 0.786
_exptl_absorpt_correction_T_max 0.874
_exptl_absorpt_correction_T_min 0.698
_exptl_absorpt_correction_type multi-scan
_exptl_absorpt_process_details 'ABSCOR; Higashi, 1995'
_exptl_crystal_colour 'red brown'
_exptl_crystal_density_diffrn 1.377
_exptl_crystal_density_method 'not measured'
_exptl_crystal_description block
_exptl_crystal_F_000 3464
_exptl_crystal_size_max 0.25
_exptl_crystal_size_mid 0.25
_exptl_crystal_size_min 0.20
_refine_diff_density_max 0.595
_refine_diff_density_min -0.411
_refine_diff_density_rms 0.072
_refine_ls_abs_structure_details 'Flack H D (1983), Acta Cryst. A39, 876-881'
_refine_ls_abs_structure_Flack 0.44(3)
_refine_ls_extinction_method none
_refine_ls_goodness_of_fit_ref 1.038
_refine_ls_hydrogen_treatment constr
_refine_ls_matrix_type full
_refine_ls_number_parameters 507
_refine_ls_number_reflns 7548
_refine_ls_number_restraints 3
_refine_ls_restrained_S_all 1.082
_refine_ls_R_factor_all 0.0969
_refine_ls_R_factor_gt 0.0629
_refine_ls_shift/su_max 0.003
_refine_ls_shift/su_mean 0.000
_refine_ls_structure_factor_coef Fsqd
_refine_ls_weighting_details 'calc w=1/[\s^2^(Fo^2^)+(0.0928P)^2^+2.0016P] where P=(Fo^2^+2Fc^2^)/3'
_refine_ls_weighting_scheme calc
_refine_ls_wR_factor_gt 0.1594
_refine_ls_wR_factor_ref 0.1777
_reflns_number_gt 4780
_reflns_number_total 7548
_reflns_threshold_expression >2sigma(I)
_cod_data_source_file B814860K.txt
_cod_data_source_block 3
_cod_original_sg_symbol_H-M P-42(1)c
_cod_database_code 7000977

loop_
_symmetry_equiv_pos_as_xyz
'x, y, z'
'y, -x, -z'
'-x, -y, z'
'-y, x, -z'
'-x+1/2, y+1/2, -z+1/2'
'-y+1/2, -x+1/2, z+1/2'
'x+1/2, -y+1/2, -z+1/2'
'y+1/2, x+1/2, z+1/2'

loop_
_atom_site_label
_atom_site_type_symbol
_atom_site_fract_x
_atom_site_fract_y
_atom_site_fract_z
_atom_site_U_iso_or_equiv
_atom_site_adp_type
_atom_site_occupancy
_atom_site_symmetry_multiplicity
_atom_site_calc_flag
_atom_site_refinement_flags
_atom_site_disorder_assembly
_atom_site_disorder_group
Fe1 Fe 0.31646(3) 0.94428(3) -0.04239(6) 0.0589(2) Uani 1 1 d . . .
Mn1 Mn 0.24469(3) 0.73122(3) 0.02911(4) 0.04851(17) Uani 1 1 d . . .
O1 O 0.3833(4) 0.9489(3) 0.1998(3) 0.128(2) Uani 1 1 d . . .
O2 O 0.1574(2) 0.9995(3) -0.0943(7) 0.176(4) Uani 1 1 d . . .
O3 O 0.31458(14) 0.69328(16) 0.0556(2) 0.0587(8) Uani 1 1 d . . .
O4 O 0.24706(14) 0.69453(15) -0.0821(2) 0.0580(8) Uani 1 1 d . . .
O5 O 0.19481(14) 0.65333(14) 0.0872(2) 0.0592(8) Uani 1 1 d . . .
H5 H 0.1587 0.6473 0.0947 0.089 Uiso 1 1 d R . .
N1 N 0.28561(18) 0.81426(17) -0.0195(3) 0.0612(10) Uani 1 1 d . . .
N2 N 0.3482(2) 1.07300(18) -0.0763(3) 0.0655(11) Uani 1 1 d . . .
N3 N 0.40052(17) 0.92992(16) -0.0316(3) 0.0530(8) Uani 1 1 d . . .
N4 N 0.3231(3) 0.9511(2) 0.0829(4) 0.0854(18) Uani 1 1 d . . .
N5 N 0.2385(2) 0.9648(2) -0.0220(6) 0.109(3) Uani 1 1 d . . .
N6 N 0.2900(2) 0.9423(2) -0.1675(4) 0.0734(14) Uani 1 1 d . . .
N7 N 0.16536(17) 0.76300(16) -0.0022(3) 0.0549(9) Uani 1 1 d . . .
N8 N 0.24263(19) 0.76469(17) 0.1536(3) 0.0582(10) Uani 1 1 d . . .
C1 C 0.29947(19) 0.86049(19) -0.0316(4) 0.0552(10) Uani 1 1 d . . .
C2 C 0.3376(2) 1.0246(2) -0.0652(3) 0.0569(11) Uani 1 1 d . . .
C3 C 0.3162(3) 0.9241(3) -0.2394(5) 0.089(2) Uani 1 1 d . . .
H3A H 0.3518 0.9059 -0.2343 0.106 Uiso 1 1 calc R . .
C4 C 0.2923(4) 0.9314(5) -0.3219(6) 0.128(4) Uani 1 1 d . . .
H4A H 0.3115 0.9182 -0.3718 0.153 Uiso 1 1 calc R . .
C5 C 0.2397(5) 0.9586(5) -0.3292(9) 0.148(6) Uani 1 1 d . . .
H5A H 0.2232 0.9645 -0.3843 0.178 Uiso 1 1 calc R . .
C6 C 0.2111(5) 0.9773(4) -0.2532(10) 0.143(5) Uani 1 1 d . . .
H6A H 0.1757 0.9961 -0.2562 0.171 Uiso 1 1 calc R . .
C7 C 0.2371(3) 0.9668(3) -0.1755(7) 0.103(3) Uani 1 1 d . . .
C8 C 0.2055(3) 0.9795(3) -0.0946(11) 0.128(4) Uani 1 1 d . . .
C9 C 0.2236(5) 0.9671(3) 0.0674(9) 0.131(5) Uani 1 1 d . . .
C10 C 0.1660(5) 0.9731(3) 0.1015(12) 0.181(7) Uani 1 1 d . . .
H10A H 0.1359 0.9795 0.0620 0.218 Uiso 1 1 calc R . .
C11 C 0.1534(4) 0.9698(6) 0.1884(12) 0.247(14) Uani 1 1 d D . .
C12 C 0.2028(6) 0.9677(5) 0.2500(6) 0.220(11) Uani 1 1 d D . .
C13 C 0.2590(7) 0.9607(3) 0.2126(8) 0.172(7) Uani 1 1 d . . .
H13A H 0.2897 0.9563 0.2515 0.207 Uiso 1 1 calc R . .
C14 C 0.2714(5) 0.9599(3) 0.1255(7) 0.116(4) Uani 1 1 d . . .
C15 C 0.3738(4) 0.9450(3) 0.1204(4) 0.088(2) Uani 1 1 d . . .
C16 C 0.4184(3) 0.9336(2) 0.0546(3) 0.0681(14) Uani 1 1 d . . .
C17 C 0.4768(4) 0.9275(3) 0.0769(5) 0.095(2) Uani 1 1 d . . .
H17A H 0.4884 0.9297 0.1354 0.113 Uiso 1 1 calc R . .
C18 C 0.5159(3) 0.9184(4) 0.0128(6) 0.097(2) Uani 1 1 d . . .
H18A H 0.5547 0.9137 0.0271 0.116 Uiso 1 1 calc R . .
C19 C 0.4989(3) 0.9161(4) -0.0728(5) 0.0856(19) Uani 1 1 d . . .
H19A H 0.5260 0.9115 -0.1173 0.103 Uiso 1 1 calc R . .
C20 C 0.4413(2) 0.9207(3) -0.0931(4) 0.0653(13) Uani 1 1 d . . .
H20A H 0.4301 0.9173 -0.1517 0.078 Uiso 1 1 calc R . .
C21 C 0.3304(2) 0.6720(2) 0.1315(3) 0.0563(11) Uani 1 1 d . . .
C22 C 0.3681(3) 0.6255(3) 0.1345(5) 0.0703(14) Uani 1 1 d . . .
H22A H 0.3811 0.6095 0.0819 0.084 Uiso 1 1 calc R . .
C23 C 0.3868(3) 0.6025(3) 0.2126(6) 0.087(2) Uani 1 1 d . . .
H23A H 0.4117 0.5710 0.2117 0.105 Uiso 1 1 calc R . .
C24 C 0.3695(3) 0.6251(3) 0.2931(5) 0.089(2) Uani 1 1 d . . .
H24A H 0.3821 0.6090 0.3458 0.107 Uiso 1 1 calc R . .
C25 C 0.3323(3) 0.6728(3) 0.2923(4) 0.0820(18) Uani 1 1 d . . .
H25A H 0.3216 0.6899 0.3453 0.098 Uiso 1 1 calc R . .
C26 C 0.3111(2) 0.6953(2) 0.2125(4) 0.0622(12) Uani 1 1 d . . .
C27 C 0.2718(2) 0.7419(2) 0.2180(3) 0.0633(12) Uani 1 1 d . . .
H27A H 0.2663 0.7580 0.2735 0.076 Uiso 1 1 calc R . .
C28 C 0.2065(3) 0.8158(3) 0.1736(4) 0.0740(16) Uani 1 1 d . . .
H28A H 0.2250 0.8498 0.1492 0.089 Uiso 1 1 calc R . .
H28B H 0.2047 0.8207 0.2370 0.089 Uiso 1 1 calc R . .
C29 C 0.1464(3) 0.8123(3) 0.1385(4) 0.0745(15) Uani 1 1 d . . .
H29A H 0.1237 0.8434 0.1636 0.089 Uiso 1 1 calc R . .
H29B H 0.1293 0.7761 0.1572 0.089 Uiso 1 1 calc R . .
C30 C 0.1434(3) 0.8160(2) 0.0402(4) 0.0673(13) Uani 1 1 d . . .
H30A H 0.1037 0.8223 0.0224 0.081 Uiso 1 1 calc R . .
H30B H 0.1661 0.8488 0.0204 0.081 Uiso 1 1 calc R . .
C31 C 0.1325(2) 0.7371(2) -0.0588(3) 0.0583(11) Uani 1 1 d . . .
H31A H 0.0959 0.7527 -0.0667 0.070 Uiso 1 1 calc R . .
C32 C 0.1459(2) 0.6877(2) -0.1102(3) 0.0554(10) Uani 1 1 d . . .
C33 C 0.1012(2) 0.6594(3) -0.1559(4) 0.0648(13) Uani 1 1 d . . .
H33A H 0.0637 0.6734 -0.1515 0.078 Uiso 1 1 calc R . .
C34 C 0.1120(3) 0.6118(3) -0.2065(4) 0.0783(16) Uani 1 1 d . . .
H34A H 0.0820 0.5936 -0.2365 0.094 Uiso 1 1 calc R . .
C35 C 0.1680(3) 0.5908(3) -0.2127(4) 0.0778(17) Uani 1 1 d . . .
H35A H 0.1752 0.5576 -0.2454 0.093 Uiso 1 1 calc R . .
C36 C 0.2133(3) 0.6186(3) -0.1709(3) 0.0677(14) Uani 1 1 d . . .
H36A H 0.2507 0.6047 -0.1771 0.081 Uiso 1 1 calc R . .
C37 C 0.2027(2) 0.6678(2) -0.1190(3) 0.0534(10) Uani 1 1 d . . .
C51 C 0.2117(4) 0.5968(4) 0.0868(8) 0.119(3) Uani 1 1 d . . .
H51A H 0.1828 0.5737 0.1154 0.179 Uiso 1 1 calc R . .
H51B H 0.2477 0.5930 0.1175 0.179 Uiso 1 1 calc R . .
H51C H 0.2163 0.5840 0.0271 0.179 Uiso 1 1 calc R . .
Cl1 Cl 0.0734(3) 0.9707(4) 0.1906(8) 0.265(7) Uani 0.50 1 d PD . .
Cl1' Cl 0.2075(4) 0.9661(3) 0.3735(4) 0.184(4) Uani 0.50 1 d PD . .
O1W O 0.3670(11) 0.3573(6) 0.1090(9) 0.202(11) Uani 0.50 1 d P A -1

loop_
_atom_site_aniso_label
_atom_site_aniso_U_11
_atom_site_aniso_U_22
_atom_site_aniso_U_33
_atom_site_aniso_U_23
_atom_site_aniso_U_13
_atom_site_aniso_U_12
Fe1 0.0534(4) 0.0421(3) 0.0812(5) 0.0070(3) 0.0163(4) -0.0032(3)
Mn1 0.0487(3) 0.0422(3) 0.0546(3) -0.0009(3) 0.0075(3) -0.0024(2)
O1 0.231(8) 0.107(4) 0.046(2) 0.004(2) 0.015(3) 0.019(5)
O2 0.058(3) 0.082(3) 0.389(14) -0.033(6) -0.022(5) 0.018(2)
O3 0.0495(17) 0.068(2) 0.0585(19) 0.0005(16) -0.0007(15) 0.0050(15)
O4 0.0505(17) 0.0601(19) 0.0634(18) -0.0100(15) 0.0058(15) -0.0029(15)
O5 0.0480(17) 0.0472(17) 0.082(2) 0.0089(16) 0.0040(16) -0.0048(13)
N1 0.061(2) 0.049(2) 0.074(3) 0.006(2) 0.010(2) -0.0087(16)
N2 0.075(3) 0.048(2) 0.074(3) 0.0012(19) 0.009(2) -0.0029(19)
N3 0.061(2) 0.0495(19) 0.0489(19) 0.0042(17) 0.0021(18) -0.0061(15)
N4 0.126(5) 0.047(2) 0.083(3) -0.002(2) 0.055(4) -0.012(3)
N5 0.063(3) 0.041(2) 0.223(8) 0.013(4) 0.046(4) -0.0018(19)
N6 0.060(3) 0.054(2) 0.107(4) 0.027(3) -0.015(3) -0.016(2)
N7 0.055(2) 0.0428(18) 0.067(2) 0.0058(17) 0.0131(17) 0.0028(15)
N8 0.066(2) 0.049(2) 0.060(2) -0.0098(18) 0.0136(19) -0.0141(18)
C1 0.051(2) 0.045(2) 0.070(3) 0.004(2) 0.014(2) -0.0014(16)
C2 0.056(2) 0.048(2) 0.067(3) 0.007(2) 0.011(2) -0.0019(18)
C3 0.075(4) 0.113(5) 0.078(4) 0.023(4) -0.023(3) -0.043(4)
C4 0.125(7) 0.169(9) 0.088(5) 0.046(6) -0.041(5) -0.087(7)
C5 0.129(9) 0.132(9) 0.184(10) 0.091(9) -0.101(8) -0.084(7)
C6 0.102(7) 0.092(6) 0.235(13) 0.073(8) -0.082(9) -0.038(5)
C7 0.065(4) 0.060(3) 0.185(8) 0.039(5) -0.045(5) -0.021(3)
C8 0.055(4) 0.050(3) 0.281(14) 0.012(5) -0.006(6) -0.003(3)
C9 0.128(7) 0.040(3) 0.226(12) -0.024(5) 0.125(9) -0.014(4)
C10 0.139(8) 0.051(4) 0.354(19) -0.003(7) 0.138(11) 0.008(4)
C11 0.241(18) 0.083(6) 0.42(3) -0.069(12) 0.25(2) -0.028(10)
C12 0.32(2) 0.077(6) 0.259(17) -0.052(9) 0.249(18) -0.061(11)
C13 0.293(16) 0.060(4) 0.163(9) -0.023(5) 0.161(11) -0.036(7)
C14 0.149(8) 0.048(3) 0.151(8) -0.020(4) 0.097(7) -0.016(4)
C15 0.144(7) 0.060(3) 0.061(3) 0.009(3) 0.019(4) 0.005(4)
C16 0.101(4) 0.055(3) 0.048(3) 0.008(2) -0.009(3) -0.009(3)
C17 0.111(6) 0.092(5) 0.080(4) 0.018(4) -0.044(4) -0.015(4)
C18 0.065(4) 0.125(6) 0.101(5) 0.027(5) -0.017(4) -0.009(4)
C19 0.053(3) 0.116(5) 0.088(4) 0.014(4) 0.005(3) -0.004(3)
C20 0.056(3) 0.085(4) 0.055(3) 0.003(3) 0.003(2) -0.007(3)
C21 0.046(2) 0.056(3) 0.067(3) 0.003(2) -0.001(2) -0.0116(19)
C22 0.062(3) 0.066(3) 0.083(4) -0.002(3) -0.012(3) 0.000(2)
C23 0.077(4) 0.069(4) 0.116(6) 0.029(4) -0.020(4) -0.012(3)
C24 0.085(4) 0.096(5) 0.087(5) 0.032(4) -0.011(4) -0.017(4)
C25 0.081(4) 0.095(5) 0.070(3) 0.013(3) -0.004(3) -0.036(4)
C26 0.064(3) 0.062(3) 0.060(3) 0.008(2) 0.002(2) -0.021(2)
C27 0.066(3) 0.069(3) 0.055(3) 0.000(2) 0.009(2) -0.017(2)
C28 0.092(4) 0.056(3) 0.074(3) -0.011(3) 0.017(3) -0.002(3)
C29 0.085(4) 0.058(3) 0.080(3) -0.005(3) 0.028(3) 0.010(3)
C30 0.069(3) 0.049(2) 0.084(3) 0.002(3) 0.019(3) 0.011(2)
C31 0.054(2) 0.051(2) 0.070(3) 0.011(2) 0.009(2) 0.0027(19)
C32 0.054(2) 0.057(3) 0.056(2) 0.010(2) 0.002(2) -0.001(2)
C33 0.057(3) 0.070(3) 0.067(3) 0.008(3) -0.009(2) -0.003(2)
C34 0.086(4) 0.082(4) 0.067(3) 0.003(3) -0.022(3) -0.013(3)
C35 0.098(5) 0.077(4) 0.058(3) -0.015(3) -0.012(3) 0.000(3)
C36 0.076(4) 0.075(3) 0.053(3) -0.012(2) 0.000(2) 0.012(3)
C37 0.058(3) 0.056(2) 0.047(2) 0.0061(19) 0.0036(19) -0.002(2)
C51 0.086(5) 0.086(5) 0.185(10) 0.013(6) -0.006(6) -0.001(4)
Cl1 0.133(5) 0.225(7) 0.438(14) -0.221(9) 0.169(7) -0.085(5)
Cl1' 0.261(8) 0.168(5) 0.122(4) -0.051(4) 0.125(5) -0.078(5)
O1W 0.40(3) 0.114(10) 0.094(9) -0.006(7) -0.077(13) -0.095(15)

loop_
_atom_type_symbol
_atom_type_description
_atom_type_scat_dispersion_real
_atom_type_scat_dispersion_imag
_atom_type_scat_source
C C 0.0033 0.0016 'International Tables Vol C Tables 4.2.6.8 and 6.1.1.4'
H H 0.0000 0.0000 'International Tables Vol C Tables 4.2.6.8 and 6.1.1.4'
O O 0.0106 0.0060 'International Tables Vol C Tables 4.2.6.8 and 6.1.1.4'
N N 0.0061 0.0033 'International Tables Vol C Tables 4.2.6.8 and 6.1.1.4'
Mn Mn 0.3368 0.7283 'International Tables Vol C Tables 4.2.6.8 and 6.1.1.4'
Fe Fe 0.3463 0.8444 'International Tables Vol C Tables 4.2.6.8 and 6.1.1.4'
Cl Cl 0.1484 0.1585 'International Tables Vol C Tables 4.2.6.8 and 6.1.1.4'

loop_
_geom_angle_atom_site_label_1
_geom_angle_atom_site_label_2
_geom_angle_atom_site_label_3
_geom_angle
_geom_angle_site_symmetry_1
_geom_angle_site_symmetry_3
_geom_angle_publ_flag
N5 Fe1 N4 83.9(4) . . ?
N5 Fe1 C2 91.6(2) . . ?
N4 Fe1 C2 94.4(2) . . ?
N5 Fe1 N3 164.9(3) . . ?
N4 Fe1 N3 81.5(2) . . ?
C2 Fe1 N3 85.91(19) . . ?
N5 Fe1 C1 92.50(19) . . ?
N4 Fe1 C1 90.8(2) . . ?
C2 Fe1 C1 173.6(2) . . ?
N3 Fe1 C1 91.37(17) . . ?
N5 Fe1 N6 82.5(3) . . ?
N4 Fe1 N6 166.4(3) . . ?
C2 Fe1 N6 86.0(2) . . ?
N3 Fe1 N6 112.1(2) . . ?
C1 Fe1 N6 89.7(2) . . ?
O3 Mn1 O4 87.49(15) . . ?
O3 Mn1 N7 173.40(16) . . ?
O4 Mn1 N7 88.87(16) . . ?
O3 Mn1 N8 89.97(17) . . ?
O4 Mn1 N8 175.59(17) . . ?
N7 Mn1 N8 93.30(18) . . ?
O3 Mn1 N1 96.08(16) . . ?
O4 Mn1 N1 94.49(16) . . ?
N7 Mn1 N1 89.69(16) . . ?
N8 Mn1 N1 89.37(16) . . ?
O3 Mn1 O5 89.08(14) . . ?
O4 Mn1 O5 90.26(14) . . ?
N7 Mn1 O5 85.44(14) . . ?
N8 Mn1 O5 86.08(14) . . ?
N1 Mn1 O5 173.13(14) . . ?
C21 O3 Mn1 127.2(3) . . ?
C37 O4 Mn1 124.4(3) . . ?
C51 O5 Mn1 127.0(5) . . ?
C51 O5 H5 97.1 . . ?
Mn1 O5 H5 131.6 . . ?
C1 N1 Mn1 166.6(4) . . ?
C20 N3 C16 117.3(5) . . ?
C20 N3 Fe1 131.2(4) . . ?
C16 N3 Fe1 111.3(4) . . ?
C15 N4 C14 126.3(8) . . ?
C15 N4 Fe1 119.6(4) . . ?
C14 N4 Fe1 114.1(7) . . ?
C8 N5 C9 128.8(8) . . ?
C8 N5 Fe1 117.3(7) . . ?
C9 N5 Fe1 113.8(7) . . ?
C3 N6 C7 118.4(7) . . ?
C3 N6 Fe1 130.9(4) . . ?
C7 N6 Fe1 110.7(6) . . ?
C31 N7 C30 118.2(4) . . ?
C31 N7 Mn1 121.2(3) . . ?
C30 N7 Mn1 120.6(4) . . ?
C27 N8 C28 117.6(5) . . ?
C27 N8 Mn1 122.0(3) . . ?
C28 N8 Mn1 120.4(4) . . ?
N1 C1 Fe1 173.0(4) . . ?
N2 C2 Fe1 177.1(5) . . ?
N6 C3 C4 121.9(9) . . ?
N6 C3 H3A 119.0 . . ?
C4 C3 H3A 119.0 . . ?
C5 C4 C3 118.9(11) . . ?
C5 C4 H4A 120.5 . . ?
C3 C4 H4A 120.5 . . ?
C4 C5 C6 119.7(9) . . ?
C4 C5 H5A 120.2 . . ?
C6 C5 H5A 120.2 . . ?
C7 C6 C5 117.0(11) . . ?
C7 C6 H6A 121.5 . . ?
C5 C6 H6A 121.5 . . ?
C6 C7 N6 124.0(12) . . ?
C6 C7 C8 118.5(10) . . ?
N6 C7 C8 117.4(8) . . ?
O2 C8 N5 127.0(14) . . ?
O2 C8 C7 122.8(13) . . ?
N5 C8 C7 110.2(6) . . ?
N5 C9 C10 125.5(15) . . ?
N5 C9 C14 113.8(7) . . ?
C10 C9 C14 120.7(13) . . ?
C11 C10 C9 122.9(15) . . ?
C11 C10 H10A 118.5 . . ?
C9 C10 H10A 118.5 . . ?
C10 C11 C12 116.9(10) . . ?
C10 C11 Cl1 103.4(11) . . ?
C12 C11 Cl1 139.7(14) . . ?
C13 C12 C11 117.2(10) . . ?
C13 C12 Cl1' 110.0(11) . . ?
C11 C12 Cl1' 132.6(12) . . ?
C14 C13 C12 125.7(16) . . ?
C14 C13 H13A 117.2 . . ?
C12 C13 H13A 117.2 . . ?
C13 C14 N4 130.2(14) . . ?
C13 C14 C9 116.0(11) . . ?
N4 C14 C9 113.8(8) . . ?
O1 C15 N4 125.2(8) . . ?
O1 C15 C16 124.0(9) . . ?
N4 C15 C16 110.8(6) . . ?
N3 C16 C17 120.9(6) . . ?
N3 C16 C15 116.7(6) . . ?
C17 C16 C15 122.4(6) . . ?
C18 C17 C16 119.5(6) . . ?
C18 C17 H17A 120.3 . . ?
C16 C17 H17A 120.3 . . ?
C17 C18 C19 120.0(6) . . ?
C17 C18 H18A 120.0 . . ?
C19 C18 H18A 120.0 . . ?
C18 C19 C20 119.7(7) . . ?
C18 C19 H19A 120.2 . . ?
C20 C19 H19A 120.2 . . ?
N3 C20 C19 122.5(5) . . ?
N3 C20 H20A 118.7 . . ?
C19 C20 H20A 118.7 . . ?
O3 C21 C22 119.9(5) . . ?
O3 C21 C26 122.3(5) . . ?
C22 C21 C26 117.8(5) . . ?
C23 C22 C21 121.9(7) . . ?
C23 C22 H22A 119.1 . . ?
C21 C22 H22A 119.1 . . ?
C22 C23 C24 121.6(7) . . ?
C22 C23 H23A 119.2 . . ?
C24 C23 H23A 119.2 . . ?
C23 C24 C25 117.9(7) . . ?
C23 C24 H24A 121.0 . . ?
C25 C24 H24A 121.0 . . ?
C24 C25 C26 120.9(7) . . ?
C24 C25 H25A 119.6 . . ?
C26 C25 H25A 119.6 . . ?
C25 C26 C21 119.8(6) . . ?
C25 C26 C27 117.1(6) . . ?
C21 C26 C27 123.1(5) . . ?
N8 C27 C26 126.8(5) . . ?
N8 C27 H27A 116.6 . . ?
C26 C27 H27A 116.6 . . ?
N8 C28 C29 114.1(5) . . ?
N8 C28 H28A 108.7 . . ?
C29 C28 H28A 108.7 . . ?
N8 C28 H28B 108.7 . . ?
C29 C28 H28B 108.7 . . ?
H28A C28 H28B 107.6 . . ?
C28 C29 C30 113.3(5) . . ?
C28 C29 H29A 108.9 . . ?
C30 C29 H29A 108.9 . . ?
C28 C29 H29B 108.9 . . ?
C30 C29 H29B 108.9 . . ?
H29A C29 H29B 107.7 . . ?
N7 C30 C29 111.7(4) . . ?
N7 C30 H30A 109.3 . . ?
C29 C30 H30A 109.3 . . ?
N7 C30 H30B 109.3 . . ?
C29 C30 H30B 109.3 . . ?
H30A C30 H30B 107.9 . . ?
N7 C31 C32 127.5(5) . . ?
N7 C31 H31A 116.2 . . ?
C32 C31 H31A 116.2 . . ?
C37 C32 C33 119.4(5) . . ?
C37 C32 C31 121.6(5) . . ?
C33 C32 C31 119.0(5) . . ?
C34 C33 C32 121.2(6) . . ?
C34 C33 H33A 119.4 . . ?
C32 C33 H33A 119.4 . . ?
C33 C34 C35 119.4(6) . . ?
C33 C34 H34A 120.3 . . ?
C35 C34 H34A 120.3 . . ?
C36 C35 C34 120.9(6) . . ?
C36 C35 H35A 119.5 . . ?
C34 C35 H35A 119.5 . . ?
C35 C36 C37 120.1(6) . . ?
C35 C36 H36A 119.9 . . ?
C37 C36 H36A 119.9 . . ?
O4 C37 C32 122.3(4) . . ?
O4 C37 C36 118.7(5) . . ?
C32 C37 C36 118.9(5) . . ?
O5 C51 H51A 109.5 . . ?
O5 C51 H51B 109.5 . . ?
H51A C51 H51B 109.5 . . ?
O5 C51 H51C 109.5 . . ?
H51A C51 H51C 109.5 . . ?
H51B C51 H51C 109.5 . . ?

loop_
_geom_bond_atom_site_label_1
_geom_bond_atom_site_label_2
_geom_bond_distance
_geom_bond_site_symmetry_2
_geom_bond_publ_flag
Fe1 N5 1.892(5) . ?
Fe1 N4 1.915(6) . ?
Fe1 C2 1.954(5) . ?
Fe1 N3 1.982(4) . ?
Fe1 C1 1.987(4) . ?
Fe1 N6 1.996(6) . ?
Mn1 O3 1.885(3) . ?
Mn1 O4 1.891(3) . ?
Mn1 N7 2.035(4) . ?
Mn1 N8 2.043(4) . ?
Mn1 N1 2.268(4) . ?
Mn1 O5 2.317(3) . ?
O1 C15 1.229(9) . ?
O2 C8 1.208(9) . ?
O3 C21 1.306(6) . ?
O4 C37 1.324(6) . ?
O5 C51 1.366(9) . ?
O5 H5 0.8555 . ?
N1 C1 1.133(6) . ?
N2 C2 1.160(6) . ?
N3 C20 1.347(7) . ?
N3 C16 1.374(7) . ?
N4 C15 1.312(11) . ?
N4 C14 1.377(10) . ?
N5 C8 1.384(15) . ?
N5 C9 1.401(14) . ?
N6 C3 1.317(10) . ?
N6 C7 1.357(9) . ?
N7 C31 1.296(7) . ?
N7 C30 1.477(6) . ?
N8 C27 1.301(7) . ?
N8 C28 1.482(7) . ?
C3 C4 1.380(10) . ?
C3 H3A 0.9300 . ?
C4 C5 1.376(16) . ?
C4 H4A 0.9300 . ?
C5 C6 1.399(18) . ?
C5 H5A 0.9300 . ?
C6 C7 1.345(14) . ?
C6 H6A 0.9300 . ?
C7 C8 1.460(16) . ?
C9 C10 1.439(12) . ?
C9 C14 1.424(16) . ?
C10 C11 1.35(2) . ?
C10 H10A 0.9300 . ?
C11 C12 1.478(10) . ?
C11 Cl1 1.854(9) . ?
C12 C13 1.428(18) . ?
C12 Cl1' 1.878(9) . ?
C13 C14 1.353(13) . ?
C13 H13A 0.9300 . ?
C15 C16 1.460(10) . ?
C16 C17 1.402(10) . ?
C17 C18 1.347(11) . ?
C17 H17A 0.9300 . ?
C18 C19 1.359(10) . ?
C18 H18A 0.9300 . ?
C19 C20 1.371(9) . ?
C19 H19A 0.9300 . ?
C20 H20A 0.9300 . ?
C21 C22 1.388(8) . ?
C21 C26 1.414(8) . ?
C22 C23 1.370(9) . ?
C22 H22A 0.9300 . ?
C23 C24 1.388(12) . ?
C23 H23A 0.9300 . ?
C24 C25 1.401(11) . ?
C24 H24A 0.9300 . ?
C25 C26 1.408(9) . ?
C25 H25A 0.9300 . ?
C26 C27 1.415(8) . ?
C27 H27A 0.9300 . ?
C28 C29 1.492(10) . ?
C28 H28A 0.9700 . ?
C28 H28B 0.9700 . ?
C29 C30 1.496(9) . ?
C29 H29A 0.9700 . ?
C29 H29B 0.9700 . ?
C30 H30A 0.9700 . ?
C30 H30B 0.9700 . ?
C31 C32 1.419(7) . ?
C31 H31A 0.9300 . ?
C32 C37 1.401(7) . ?
C32 C33 1.408(7) . ?
C33 C34 1.367(9) . ?
C33 H33A 0.9300 . ?
C34 C35 1.390(10) . ?
C34 H34A 0.9300 . ?
C35 C36 1.384(9) . ?
C35 H35A 0.9300 . ?
C36 C37 1.407(7) . ?
C36 H36A 0.9300 . ?
C51 H51A 0.9600 . ?
C51 H51B 0.9600 . ?
C51 H51C 0.9600 . ?

loop_
_geom_hbond_atom_site_label_D
_geom_hbond_atom_site_label_H
_geom_hbond_atom_site_label_A
_geom_hbond_distance_DH
_geom_hbond_distance_HA
_geom_hbond_distance_DA
_geom_hbond_angle_DHA
_geom_hbond_site_symmetry_A
O5 H5 N2 0.856 2.007 2.826(4) 160.10 2_465
